data_1546167
loop_
_publ_author_name
'Giarrusso, James'
'Do, Dung T.'
'Johnson, Jeffrey S.'

_publ_section_title
;
 Chemoselective and Diastereoconvergent Cu(II)-Catalyzed Aerobic
 Endoperoxidation of Polycarbonyls.
;
_journal_issue 12
_journal_name_full 'Organic letters'
_journal_page_first 3107
_journal_page_last 3110
_journal_paper_doi 10.1021/acs.orglett.7b01225
_journal_volume 19
_journal_year 2017
_chemical_formula_moiety 'C19 H28 O7'
_chemical_formula_sum 'C19 H28 O7'
_chemical_formula_weight 368.41
_space_group_crystal_system triclinic
_space_group_IT_number 2
_space_group_name_Hall '-P 1'
_space_group_name_H-M_alt 'P -1'
_symmetry_space_group_name_Hall '-P 1'
_symmetry_space_group_name_H-M 'P -1'
_atom_sites_solution_hydrogens geom
_atom_sites_solution_primary iterative
_audit_creation_date 2016-03-14
_audit_creation_method
;
Olex2 1.2
(compiled 2016.02.19 svn.r3266 for OlexSys, GUI svn.r5155)
;
_cell_angle_alpha 73.626(2)
_cell_angle_beta 65.348(2)
_cell_angle_gamma 74.857(2)
_cell_formula_units_Z 2
_cell_length_a 9.9450(5)
_cell_length_b 10.1542(5)
_cell_length_c 10.9266(6)
_cell_measurement_reflns_used 9014
_cell_measurement_temperature 100
_cell_measurement_theta_max 70.07
_cell_measurement_theta_min 4.60
_cell_volume 949.02(9)
_computing_molecular_graphics 'Olex2 (Dolomanov et al., 2009)'
_computing_publication_material 'Olex2 (Dolomanov et al., 2009)'
_computing_structure_refinement 'XL (Sheldrick, 2008)'
_computing_structure_solution 'olex2.solve (Bourhis et al., 2015)'
_diffrn_ambient_temperature 100
_diffrn_measured_fraction_theta_full 0.972
_diffrn_measured_fraction_theta_max 0.968
_diffrn_measurement_device_type 'Bruker APEX-II CCD'
_diffrn_measurement_method '\f and \w scans'
_diffrn_radiation_type CuK\a
_diffrn_radiation_wavelength 1.54178
_diffrn_reflns_av_R_equivalents 0.0226
_diffrn_reflns_av_unetI/netI 0.0175
_diffrn_reflns_Laue_measured_fraction_full 0.972
_diffrn_reflns_Laue_measured_fraction_max 0.968
_diffrn_reflns_limit_h_max 12
_diffrn_reflns_limit_h_min -12
_diffrn_reflns_limit_k_max 12
_diffrn_reflns_limit_k_min -12
_diffrn_reflns_limit_l_max 13
_diffrn_reflns_limit_l_min -12
_diffrn_reflns_number 15215
_diffrn_reflns_point_group_measured_fraction_full 0.972
_diffrn_reflns_point_group_measured_fraction_max 0.968
_diffrn_reflns_theta_full 67.679
_diffrn_reflns_theta_max 70.096
_diffrn_reflns_theta_min 4.541
_diffrn_standards_number 0
_exptl_absorpt_coefficient_mu 0.812
_exptl_absorpt_correction_T_max 0.9709
_exptl_absorpt_correction_T_min 0.8677
_exptl_absorpt_correction_type numerical
_exptl_absorpt_process_details
;
SADABS-2014/5 (Bruker,2014/5) was used for absorption correction.
wR2(int) was 0.0634 before and 0.0401 after correction.
The Ratio of minimum to maximum transmission is 0.8937.
The \l/2 correction factor is 0.00150.
;
_exptl_crystal_colour 'clear colourless'
_exptl_crystal_colour_lustre clear
_exptl_crystal_colour_primary colourless
_exptl_crystal_density_diffrn 1.289
_exptl_crystal_description block
_exptl_crystal_F_000 396
_exptl_crystal_size_max 0.244
_exptl_crystal_size_mid 0.12
_exptl_crystal_size_min 0.07
_refine_diff_density_max 0.371
_refine_diff_density_min -0.176
_refine_diff_density_rms 0.044
_refine_ls_extinction_method none
_refine_ls_goodness_of_fit_ref 1.039
_refine_ls_hydrogen_treatment constr
_refine_ls_matrix_type full
_refine_ls_number_parameters 239
_refine_ls_number_reflns 3492
_refine_ls_number_restraints 0
_refine_ls_restrained_S_all 1.039
_refine_ls_R_factor_all 0.0419
_refine_ls_R_factor_gt 0.0387
_refine_ls_shift/su_max 0.000
_refine_ls_shift/su_mean 0.000
_refine_ls_structure_factor_coef Fsqd
_refine_ls_weighting_details 'w=1/[\s^2^(Fo^2^)+(0.0632P)^2^+0.3198P] where P=(Fo^2^+2Fc^2^)/3'
_refine_ls_weighting_scheme calc
_refine_ls_wR_factor_gt 0.1040
_refine_ls_wR_factor_ref 0.1074
_reflns_Friedel_coverage 0.000
_reflns_number_gt 3184
_reflns_number_total 3492
_reflns_threshold_expression 'I > 2\s(I)'
_cod_data_source_file ol7b01225_si_001.cif
_cod_data_source_block x1603004
_cod_depositor_comments 'Adding full bibliography for 1546165--1546167.cif.'
_cod_database_code 1546167
_shelx_space_group_comment
;
The symmetry employed for this shelxl refinement is uniquely defined
by the following loop, which should always be used as a source of
symmetry information in preference to the above space-group names.
They are only intended as comments.
;
_shelx_estimated_absorpt_t_max 0.945
_shelx_estimated_absorpt_t_min 0.826
_olex2_refinement_description
;
1. Fixed Uiso
 At 1.2 times of:
  All C(H) groups, All C(H,H) groups
 At 1.5 times of:
  All C(H,H,H) groups
2.a Ternary CH refined with riding coordinates:
 C6(H6), C7(H7), C8(H8), C9(H9)
2.b Secondary CH2 refined with riding coordinates:
 C1(H1A,H1B), C2(H2A,H2B), C3(H3A,H3B), C4(H4A,H4B), C5(H5A,H5B), C20(H20A,H20B)
2.c Idealised Me refined as rotating group:
 C21(H21A,H21B,H21C), C22(H22A,H22B,H22C), C24(H24A,H24B,H24C), C25(H25A,H25B,
 H25C)
;
_shelx_shelxl_version_number 2014/7
_olex2_submission_special_instructions 'No special instructions were received'

loop_
_space_group_symop_operation_xyz
'x, y, z'
'-x, -y, -z'

loop_
_atom_site_label
_atom_site_type_symbol
_atom_site_fract_x
_atom_site_fract_y
_atom_site_fract_z
_atom_site_U_iso_or_equiv
_atom_site_adp_type
_atom_site_occupancy
_atom_site_site_symmetry_order
_atom_site_calc_flag
_atom_site_refinement_flags_posn
C1 C 0.21591(15) 0.98446(13) 0.79102(14) 0.0233(3) Uani 1 1 d .
H1A H 0.1912 0.9036 0.8675 0.028 Uiso 1 1 calc R
H1B H 0.3241 0.9868 0.7610 0.028 Uiso 1 1 calc R
C2 C 0.12488(16) 1.11796(14) 0.84283(15) 0.0272(3) Uani 1 1 d .
H2A H 0.0167 1.1121 0.8817 0.033 Uiso 1 1 calc R
H2B H 0.1523 1.1281 0.9167 0.033 Uiso 1 1 calc R
C3 C 0.15490(16) 1.24483(14) 0.72598(15) 0.0269(3) Uani 1 1 d .
H3A H 0.0939 1.3301 0.7606 0.032 Uiso 1 1 calc R
H3B H 0.2620 1.2539 0.6902 0.032 Uiso 1 1 calc R
C4 C 0.11492(16) 1.22846(14) 0.61100(15) 0.0275(3) Uani 1 1 d .
H4A H 0.0065 1.2244 0.6461 0.033 Uiso 1 1 calc R
H4B H 0.1355 1.3103 0.5350 0.033 Uiso 1 1 calc R
C5 C 0.20547(16) 1.09640(14) 0.55693(14) 0.0252(3) Uani 1 1 d .
H5A H 0.3131 1.1051 0.5133 0.030 Uiso 1 1 calc R
H5B H 0.1738 1.0864 0.4857 0.030 Uiso 1 1 calc R
C6 C 0.18518(14) 0.96531(13) 0.67102(13) 0.0201(3) Uani 1 1 d .
H6 H 0.0790 0.9503 0.7057 0.024 Uiso 1 1 calc R
C7 C 0.28903(14) 0.83751(13) 0.61384(13) 0.0196(3) Uani 1 1 d .
H7 H 0.3935 0.8589 0.5706 0.023 Uiso 1 1 calc R
C8 C 0.25782(14) 0.79659(13) 0.50399(13) 0.0208(3) Uani 1 1 d .
H8 H 0.1479 0.7993 0.5318 0.025 Uiso 1 1 calc R
C9 C 0.34191(14) 0.64717(13) 0.50249(14) 0.0224(3) Uani 1 1 d .
H9 H 0.4486 0.6489 0.4384 0.027 Uiso 1 1 calc R
O10 O 0.33731(10) 0.58942(9) 0.64136(9) 0.0244(2) Uani 1 1 d .
C11 C 0.29162(14) 0.69744(13) 0.71812(13) 0.0202(3) Uani 1 1 d .
C12 C 0.41115(14) 0.68019(13) 0.77908(14) 0.0214(3) Uani 1 1 d .
O13 O 0.37753(10) 0.62143(10) 0.91367(10) 0.0248(2) Uani 1 1 d .
C14 C 0.25799(14) 0.53974(14) 0.98389(14) 0.0231(3) Uani 1 1 d .
O15 O 0.12550(10) 0.61597(9) 0.95708(9) 0.0236(2) Uani 1 1 d .
C16 C 0.13605(14) 0.67497(13) 0.82733(13) 0.0205(3) Uani 1 1 d .
C17 C 0.32096(14) 0.88448(13) 0.36238(13) 0.0215(3) Uani 1 1 d .
O18 O 0.45045(10) 0.90019(11) 0.30564(10) 0.0293(2) Uani 1 1 d .
O19 O 0.21685(10) 0.93810(10) 0.30633(9) 0.0242(2) Uani 1 1 d .
C20 C 0.26964(15) 1.01951(15) 0.16714(14) 0.0276(3) Uani 1 1 d .
H20A H 0.3435 1.0744 0.1579 0.033 Uiso 1 1 calc R
H20B H 0.1842 1.0852 0.1485 0.033 Uiso 1 1 calc R
C21 C 0.34143(17) 0.92484(17) 0.06460(15) 0.0324(3) Uani 1 1 d .
H21A H 0.3747 0.9808 -0.0286 0.049 Uiso 1 1 calc GR
H21B H 0.2683 0.8702 0.0743 0.049 Uiso 1 1 calc GR
H21C H 0.4279 0.8619 0.0814 0.049 Uiso 1 1 calc GR
C22 C 0.27500(18) 0.55596(15) 0.46289(17) 0.0322(3) Uani 1 1 d .
H22A H 0.3302 0.4607 0.4715 0.048 Uiso 1 1 calc GR
H22B H 0.2818 0.5918 0.3677 0.048 Uiso 1 1 calc GR
H22C H 0.1695 0.5562 0.5237 0.048 Uiso 1 1 calc GR
O23 O 0.52962(10) 0.71818(11) 0.71362(10) 0.0291(2) Uani 1 1 d .
C24 C 0.30556(17) 0.40168(14) 0.93868(15) 0.0296(3) Uani 1 1 d .
H24A H 0.2231 0.3478 0.9867 0.044 Uiso 1 1 calc GR
H24B H 0.3933 0.3498 0.9607 0.044 Uiso 1 1 calc GR
H24C H 0.3311 0.4178 0.8394 0.044 Uiso 1 1 calc GR
C25 C 0.21984(16) 0.52587(15) 1.13491(14) 0.0288(3) Uani 1 1 d .
H25A H 0.1910 0.6186 1.1574 0.043 Uiso 1 1 calc GR
H25B H 0.3074 0.4761 1.1581 0.043 Uiso 1 1 calc GR
H25C H 0.1363 0.4738 1.1876 0.043 Uiso 1 1 calc GR
O26 O 0.02486(10) 0.70814(10) 0.80049(10) 0.0262(2) Uani 1 1 d .

loop_
_atom_site_aniso_label
_atom_site_aniso_U_11
_atom_site_aniso_U_22
_atom_site_aniso_U_33
_atom_site_aniso_U_23
_atom_site_aniso_U_13
_atom_site_aniso_U_12
C1 0.0241(6) 0.0211(6) 0.0258(7) -0.0034(5) -0.0107(5) -0.0045(5)
C2 0.0284(7) 0.0260(7) 0.0289(7) -0.0085(6) -0.0112(6) -0.0029(5)
C3 0.0273(7) 0.0207(6) 0.0360(8) -0.0081(6) -0.0139(6) -0.0031(5)
C4 0.0306(7) 0.0198(6) 0.0352(8) -0.0023(5) -0.0169(6) -0.0049(5)
C5 0.0300(7) 0.0217(6) 0.0251(7) -0.0019(5) -0.0118(6) -0.0062(5)
C6 0.0183(6) 0.0190(6) 0.0237(7) -0.0025(5) -0.0086(5) -0.0048(5)
C7 0.0171(6) 0.0205(6) 0.0215(6) -0.0011(5) -0.0081(5) -0.0055(5)
C8 0.0192(6) 0.0220(6) 0.0223(7) -0.0030(5) -0.0086(5) -0.0052(5)
C9 0.0219(6) 0.0230(6) 0.0222(6) -0.0035(5) -0.0085(5) -0.0040(5)
O10 0.0301(5) 0.0197(5) 0.0238(5) -0.0044(4) -0.0115(4) -0.0022(4)
C11 0.0194(6) 0.0195(6) 0.0226(6) -0.0042(5) -0.0087(5) -0.0032(5)
C12 0.0195(6) 0.0192(6) 0.0248(7) -0.0028(5) -0.0089(5) -0.0025(5)
O13 0.0227(5) 0.0281(5) 0.0249(5) 0.0009(4) -0.0119(4) -0.0078(4)
C14 0.0188(6) 0.0246(6) 0.0247(7) 0.0001(5) -0.0097(5) -0.0043(5)
O15 0.0183(4) 0.0261(5) 0.0239(5) -0.0007(4) -0.0084(4) -0.0033(4)
C16 0.0213(6) 0.0162(6) 0.0247(7) -0.0023(5) -0.0096(5) -0.0045(5)
C17 0.0216(6) 0.0224(6) 0.0227(7) -0.0044(5) -0.0094(5) -0.0050(5)
O18 0.0218(5) 0.0391(6) 0.0265(5) 0.0007(4) -0.0093(4) -0.0114(4)
O19 0.0203(4) 0.0278(5) 0.0221(5) -0.0003(4) -0.0086(4) -0.0040(4)
C20 0.0226(6) 0.0303(7) 0.0239(7) 0.0029(5) -0.0091(5) -0.0026(5)
C21 0.0314(7) 0.0428(8) 0.0256(7) -0.0044(6) -0.0122(6) -0.0100(6)
C22 0.0420(8) 0.0257(7) 0.0382(8) -0.0076(6) -0.0235(7) -0.0043(6)
O23 0.0197(5) 0.0342(5) 0.0314(5) 0.0024(4) -0.0111(4) -0.0082(4)
C24 0.0309(7) 0.0243(7) 0.0291(7) -0.0009(6) -0.0102(6) -0.0034(6)
C25 0.0271(7) 0.0330(7) 0.0245(7) -0.0002(6) -0.0116(6) -0.0047(6)
O26 0.0201(5) 0.0277(5) 0.0313(5) 0.0019(4) -0.0126(4) -0.0078(4)

loop_
_atom_type_symbol
_atom_type_description
_atom_type_scat_dispersion_real
_atom_type_scat_dispersion_imag
_atom_type_scat_source
C C 0.0181 0.0091 'International Tables Vol C Tables 4.2.6.8 and 6.1.1.4'
H H 0.0000 0.0000 'International Tables Vol C Tables 4.2.6.8 and 6.1.1.4'
O O 0.0492 0.0322 'International Tables Vol C Tables 4.2.6.8 and 6.1.1.4'

loop_
_geom_angle_atom_site_label_1
_geom_angle_atom_site_label_2
_geom_angle_atom_site_label_3
_geom_angle
H1A C1 H1B 107.8
C2 C1 H1A 109.1
C2 C1 H1B 109.1
C2 C1 C6 112.53(11)
C6 C1 H1A 109.1
C6 C1 H1B 109.1
C1 C2 H2A 109.5
C1 C2 H2B 109.5
H2A C2 H2B 108.1
C3 C2 C1 110.65(11)
C3 C2 H2A 109.5
C3 C2 H2B 109.5
C2 C3 H3A 109.7
C2 C3 H3B 109.7
H3A C3 H3B 108.2
C4 C3 C2 109.61(11)
C4 C3 H3A 109.7
C4 C3 H3B 109.7
C3 C4 H4A 109.4
C3 C4 H4B 109.4
H4A C4 H4B 108.0
C5 C4 C3 111.01(11)
C5 C4 H4A 109.4
C5 C4 H4B 109.4
C4 C5 H5A 109.1
C4 C5 H5B 109.1
C4 C5 C6 112.37(11)
H5A C5 H5B 107.9
C6 C5 H5A 109.1
C6 C5 H5B 109.1
C1 C6 C5 110.39(10)
C1 C6 H6 108.5
C1 C6 C7 110.75(10)
C5 C6 H6 108.5
C7 C6 C5 110.26(10)
C7 C6 H6 108.5
C6 C7 H7 107.1
C6 C7 C8 116.04(10)
C6 C7 C11 117.07(10)
C8 C7 H7 107.1
C8 C7 C11 101.69(10)
C11 C7 H7 107.1
C7 C8 H8 110.6
C9 C8 C7 102.80(10)
C9 C8 H8 110.6
C17 C8 C7 113.17(10)
C17 C8 H8 110.6
C17 C8 C9 108.74(10)
C8 C9 H9 109.2
O10 C9 C8 105.68(10)
O10 C9 H9 109.2
O10 C9 C22 108.87(11)
C22 C9 C8 114.58(11)
C22 C9 H9 109.2
C11 O10 C9 110.67(9)
O10 C11 C7 106.46(10)
O10 C11 C12 106.90(10)
O10 C11 C16 105.41(10)
C12 C11 C7 110.66(10)
C16 C11 C7 113.28(10)
C16 C11 C12 113.51(11)
O13 C12 C11 117.69(11)
O23 C12 C11 123.02(12)
O23 C12 O13 119.28(12)
C12 O13 C14 119.74(10)
O13 C14 C24 110.47(11)
O13 C14 C25 106.15(11)
O15 C14 O13 109.75(10)
O15 C14 C24 110.51(11)
O15 C14 C25 106.31(10)
C25 C14 C24 113.46(11)
C16 O15 C14 119.75(10)
O15 C16 C11 118.29(11)
O26 C16 C11 122.25(12)
O26 C16 O15 119.46(11)
O18 C17 C8 123.91(12)
O18 C17 O19 124.37(12)
O19 C17 C8 111.67(10)
C17 O19 C20 115.37(10)
O19 C20 H20A 109.6
O19 C20 H20B 109.6
O19 C20 C21 110.23(11)
H20A C20 H20B 108.1
C21 C20 H20A 109.6
C21 C20 H20B 109.6
C20 C21 H21A 109.5
C20 C21 H21B 109.5
C20 C21 H21C 109.5
H21A C21 H21B 109.5
H21A C21 H21C 109.5
H21B C21 H21C 109.5
C9 C22 H22A 109.5
C9 C22 H22B 109.5
C9 C22 H22C 109.5
H22A C22 H22B 109.5
H22A C22 H22C 109.5
H22B C22 H22C 109.5
C14 C24 H24A 109.5
C14 C24 H24B 109.5
C14 C24 H24C 109.5
H24A C24 H24B 109.5
H24A C24 H24C 109.5
H24B C24 H24C 109.5
C14 C25 H25A 109.5
C14 C25 H25B 109.5
C14 C25 H25C 109.5
H25A C25 H25B 109.5
H25A C25 H25C 109.5
H25B C25 H25C 109.5

loop_
_geom_bond_atom_site_label_1
_geom_bond_atom_site_label_2
_geom_bond_distance
C1 H1A 0.9900
C1 H1B 0.9900
C1 C2 1.5303(18)
C1 C6 1.5360(18)
C2 H2A 0.9900
C2 H2B 0.9900
C2 C3 1.5279(19)
C3 H3A 0.9900
C3 H3B 0.9900
C3 C4 1.527(2)
C4 H4A 0.9900
C4 H4B 0.9900
C4 C5 1.5265(19)
C5 H5A 0.9900
C5 H5B 0.9900
C5 C6 1.5367(17)
C6 H6 1.0000
C6 C7 1.5361(17)
C7 H7 1.0000
C7 C8 1.5392(18)
C7 C11 1.5535(17)
C8 H8 1.0000
C8 C9 1.5302(18)
C8 C17 1.5128(17)
C9 H9 1.0000
C9 O10 1.4501(16)
C9 C22 1.5086(18)
O10 C11 1.4329(15)
C11 C12 1.5405(18)
C11 C16 1.5364(17)
C12 O13 1.3527(16)
C12 O23 1.1948(16)
O13 C14 1.4441(15)
C14 O15 1.4431(15)
C14 C24 1.5107(19)
C14 C25 1.5037(19)
O15 C16 1.3452(16)
C16 O26 1.2010(16)
C17 O18 1.2056(16)
C17 O19 1.3379(16)
O19 C20 1.4574(16)
C20 H20A 0.9900
C20 H20B 0.9900
C20 C21 1.507(2)
C21 H21A 0.9800
C21 H21B 0.9800
C21 H21C 0.9800
C22 H22A 0.9800
C22 H22B 0.9800
C22 H22C 0.9800
C24 H24A 0.9800
C24 H24B 0.9800
C24 H24C 0.9800
C25 H25A 0.9800
C25 H25B 0.9800
C25 H25C 0.9800

loop_
_geom_torsion_atom_site_label_1
_geom_torsion_atom_site_label_2
_geom_torsion_atom_site_label_3
_geom_torsion_atom_site_label_4
_geom_torsion
C1 C2 C3 C4 58.35(15)
C1 C6 C7 C8 173.28(10)
C1 C6 C7 C11 53.08(14)
C2 C1 C6 C5 52.44(14)
C2 C1 C6 C7 174.84(10)
C2 C3 C4 C5 -58.51(15)
C3 C4 C5 C6 56.25(15)
C4 C5 C6 C1 -52.29(14)
C4 C5 C6 C7 -174.97(10)
C5 C6 C7 C8 -64.25(14)
C5 C6 C7 C11 175.56(10)
C6 C1 C2 C3 -56.32(15)
C6 C7 C8 C9 -163.03(10)
C6 C7 C8 C17 79.87(13)
C6 C7 C11 O10 154.97(10)
C6 C7 C11 C12 -89.22(13)
C6 C7 C11 C16 39.57(14)
C7 C8 C9 O10 30.94(12)
C7 C8 C9 C22 150.79(12)
C7 C8 C17 O18 54.23(17)
C7 C8 C17 O19 -128.05(11)
C7 C11 C12 O13 141.72(11)
C7 C11 C12 O23 -37.04(17)
C7 C11 C16 O15 -140.94(11)
C7 C11 C16 O26 39.08(16)
C8 C7 C11 O10 27.44(12)
C8 C7 C11 C12 143.26(10)
C8 C7 C11 C16 -87.95(12)
C8 C9 O10 C11 -14.08(13)
C8 C17 O19 C20 -177.46(10)
C9 C8 C17 O18 -59.33(16)
C9 C8 C17 O19 118.39(12)
C9 O10 C11 C7 -8.71(13)
C9 O10 C11 C12 -127.03(11)
C9 O10 C11 C16 111.89(11)
O10 C11 C12 O13 -102.74(12)
O10 C11 C12 O23 78.51(15)
O10 C11 C16 O15 103.04(12)
O10 C11 C16 O26 -76.94(14)
C11 C7 C8 C9 -34.84(11)
C11 C7 C8 C17 -151.94(10)
C11 C12 O13 C14 19.09(16)
C12 C11 C16 O15 -13.63(15)
C12 C11 C16 O26 166.40(12)
C12 O13 C14 O15 -49.36(15)
C12 O13 C14 C24 72.74(14)
C12 O13 C14 C25 -163.86(11)
O13 C14 O15 C16 48.76(15)
C14 O15 C16 C11 -18.03(16)
C14 O15 C16 O26 161.95(12)
C16 C11 C12 O13 13.05(16)
C16 C11 C12 O23 -165.70(12)
C17 C8 C9 O10 151.15(10)
C17 C8 C9 C22 -89.00(14)
C17 O19 C20 C21 82.67(14)
O18 C17 O19 C20 0.25(18)
C22 C9 O10 C11 -137.63(11)
O23 C12 O13 C14 -162.11(12)
C24 C14 O15 C16 -73.31(14)
C25 C14 O15 C16 163.16(11)
